data_4078347
loop_
_publ_author_name
'Kobayashi, Hideki'
'Ueno, Keiji'
'Ogino, Hiroshi'

_publ_section_title
;
 Synthesis of the Cationic Silyleneiron Complex
 [(.eta.-C5H5)Fe(CO)2:SiMe{2-(Me2NCH2)C6H4}]PF6 by Hydride Abstraction
 from a (Hydrosilyl)iron Complex with Ph3CPF6
;
_journal_issue 12
_journal_name_full Organometallics
_journal_page_first 5490
_journal_paper_doi 10.1021/om00012a014
_journal_volume 14
_journal_year 1995
_chemical_formula_moiety 'C17 H20 Fe N O2 Si 1+, F6 P 1-'
_chemical_formula_structural '(Fe (C5 H5) (C O)2 Si (C H3) (C9 H12 N)) (P F6)''
_chemical_formula_sum 'C17 H20 F6 Fe N O2 P Si'
_chemical_formula_weight 499.25
_chemical_name_systematic
; 
 ?
;
_space_group_IT_number 2
_symmetry_cell_setting triclinic
_symmetry_space_group_name_Hall '-P 1'
_symmetry_space_group_name_H-M 'P -1'
_atom_sites_solution_hydrogens geom
_atom_sites_solution_primary direct
_atom_sites_solution_secondary difmap
_audit_creation_method SHELXL
_cell_angle_alpha 104.94(2)
_cell_angle_beta 102.778(14)
_cell_angle_gamma 79.516(13)
_cell_formula_units_Z 2
_cell_length_a 9.4771(14)
_cell_length_b 13.267(2)
_cell_length_c 8.8592(14)
_cell_measurement_reflns_used 100
_cell_measurement_temperature 293(2)
_cell_measurement_theta_max 15.0
_cell_measurement_theta_min 12.5
_cell_volume 1040.3(3)
_computing_cell_refinement URLAP2
_computing_data_reduction 'LP-F2 & DCLT4'
_computing_molecular_graphics 'ORTEP (Johnson, 1965)'
_computing_publication_material SHELXL-93
_computing_structure_refinement 'SHELXL-93 (Sheldrick, 1993)'
_computing_structure_solution 'SHELXS-86 (Sheldrick, 1990)'
_diffrn_ambient_temperature 293(2)
_diffrn_measurement_device 'Rigaku AFC-6A'
_diffrn_measurement_method '2theta/omega scans'
_diffrn_radiation_monochromator graphite
_diffrn_radiation_source 'fine-focus sealed tube'
_diffrn_radiation_type MoK\a
_diffrn_radiation_wavelength 0.71073
_diffrn_reflns_av_R_equivalents 0.0000
_diffrn_reflns_av_sigmaI/netI 0.1103
_diffrn_reflns_limit_h_max 13
_diffrn_reflns_limit_h_min -14
_diffrn_reflns_limit_k_max 19
_diffrn_reflns_limit_k_min -20
_diffrn_reflns_limit_l_max 13
_diffrn_reflns_limit_l_min 0
_diffrn_reflns_number 7524
_diffrn_reflns_theta_max 32.49
_diffrn_reflns_theta_min 1.60
_diffrn_standards_decay_% 0
_diffrn_standards_interval_count 100
_diffrn_standards_number 3
_exptl_absorpt_coefficient_mu 0.925
_exptl_absorpt_correction_type none
_exptl_crystal_colour 'pale yellow'
_exptl_crystal_density_diffrn 1.594
_exptl_crystal_description 'Transparent blocks'
_exptl_crystal_F_000 508
_exptl_crystal_size_max 0.46
_exptl_crystal_size_mid 0.38
_exptl_crystal_size_min 0.34
_refine_diff_density_max 0.696
_refine_diff_density_min -0.455
_refine_diff_density_rms 0.083
_refine_ls_extinction_method none
_refine_ls_goodness_of_fit_all 1.008
_refine_ls_goodness_of_fit_obs 1.120
_refine_ls_hydrogen_treatment refall
_refine_ls_matrix_type full
_refine_ls_number_parameters 342
_refine_ls_number_reflns 7521
_refine_ls_number_restraints 0
_refine_ls_restrained_S_all 1.010
_refine_ls_restrained_S_obs 1.120
_refine_ls_R_factor_all 0.1662
_refine_ls_R_factor_obs 0.0637
_refine_ls_shift/esd_max 0.027
_refine_ls_shift/esd_mean 0.001
_refine_ls_structure_factor_coef Fsqd
_refine_ls_weighting_details 'w=1/[\s^2^(Fo^2^)+(0.0774P)^2^+0.0195P] where P=(Fo^2^+2Fc^2^)/3'
_refine_ls_weighting_scheme calc
_refine_ls_wR_factor_all 0.1846
_refine_ls_wR_factor_obs 0.1399
_reflns_number_observed 3647
_reflns_number_total 7524
_reflns_observed_criterion >2sigma(I)
_cod_data_source_file om5490.cif
_cod_data_source_block silyleneiron(2)
_cod_depositor_comments
;
The following automatic conversions were performed:

'_refine_ls_weighting_scheme' value 'calc
w=1/[\s^2^(Fo^2^)+(0.0774P)^2^+0.0195P] where P=(Fo^2^+2Fc^2^)/3' was
changed to 'calc'. New tag '_refine_ls_weighting_details' was
created. The value of the new tag was set to
'w=1/[\s^2^(Fo^2^)+(0.0774P)^2^+0.0195P] where P=(Fo^2^+2Fc^2^)/3'.

Automatic conversion script
Id: cif_fix_values 3143 2015-03-26 13:38:13Z robertas 
;
_cod_database_code 4078347

loop_
_symmetry_equiv_pos_as_xyz
'x, y, z'
'-x, -y, -z'

loop_
_atom_site_aniso_label
_atom_site_aniso_U_11
_atom_site_aniso_U_22
_atom_site_aniso_U_33
_atom_site_aniso_U_23
_atom_site_aniso_U_13
_atom_site_aniso_U_12
Fe 0.0406(3) 0.0435(3) 0.0341(3) 0.0053(2) 0.0136(2) -0.0103(2)
Si 0.0310(5) 0.0314(5) 0.0289(5) 0.0054(4) 0.0071(4) -0.0045(4)
O1 0.082(3) 0.049(2) 0.088(3) 0.023(2) 0.015(2) -0.005(2)
O2 0.048(2) 0.121(4) 0.076(3) 0.022(2) -0.001(2) -0.034(2)
N 0.033(2) 0.038(2) 0.0323(15) 0.0061(12) 0.0059(12) -0.0094(12)
C1 0.050(2) 0.052(3) 0.043(2) 0.015(2) 0.006(2) -0.017(2)
C2 0.045(2) 0.064(3) 0.051(2) 0.018(2) 0.017(2) -0.008(2)
C3 0.055(3) 0.040(2) 0.045(2) 0.013(2) 0.004(2) 0.003(2)
C4 0.040(2) 0.032(2) 0.029(2) 0.0049(14) 0.0031(14) -0.0045(15)
C5 0.038(2) 0.036(2) 0.031(2) 0.0105(14) 0.0061(14) -0.0004(15)
C6 0.062(3) 0.044(2) 0.032(2) 0.004(2) 0.015(2) 0.004(2)
C7 0.092(4) 0.038(2) 0.032(2) 0.004(2) 0.011(2) 0.003(2)
C8 0.083(3) 0.040(2) 0.036(2) 0.001(2) -0.003(2) -0.020(2)
C9 0.051(2) 0.045(2) 0.039(2) 0.006(2) 0.004(2) -0.013(2)
C10 0.043(2) 0.048(2) 0.038(2) 0.009(2) 0.017(2) -0.008(2)
C11 0.036(2) 0.055(3) 0.047(2) 0.017(2) 0.002(2) -0.001(2)
C12 0.051(3) 0.053(3) 0.051(3) 0.004(2) 0.007(2) -0.023(2)
C13 0.093(4) 0.063(3) 0.056(3) -0.020(2) 0.040(3) -0.035(3)
C14 0.130(6) 0.050(3) 0.062(3) -0.003(3) 0.049(4) 0.005(3)
C15 0.069(4) 0.104(5) 0.062(3) -0.019(3) 0.041(3) -0.013(4)
C16 0.102(5) 0.083(4) 0.042(3) -0.002(3) 0.031(3) -0.040(4)
C17 0.084(4) 0.082(4) 0.040(2) -0.005(2) 0.006(3) -0.028(3)
P 0.0503(6) 0.0437(6) 0.0465(6) 0.0033(5) 0.0130(5) -0.0164(5)
F1 0.108(3) 0.078(2) 0.093(2) 0.008(2) 0.010(2) -0.059(2)
F2 0.109(3) 0.071(2) 0.121(3) -0.017(2) 0.071(2) -0.050(2)
F3 0.232(6) 0.178(5) 0.071(2) -0.025(3) 0.074(3) -0.112(4)
F4 0.210(5) 0.195(5) 0.045(2) 0.014(2) 0.004(2) -0.137(4)
F5 0.076(3) 0.076(3) 0.371(10) -0.014(4) -0.024(4) 0.006(2)
F6 0.076(2) 0.085(3) 0.200(5) 0.017(3) 0.002(3) 0.004(2)

loop_
_atom_site_label
_atom_site_type_symbol
_atom_site_fract_x
_atom_site_fract_y
_atom_site_fract_z
_atom_site_U_iso_or_equiv
_atom_site_thermal_displace_type
_atom_site_occupancy
_atom_site_calc_flag
Fe Fe 0.38427(6) 0.26063(5) 0.23860(6) 0.0383(2) Uani 1 d
Si Si 0.29630(10) 0.24662(8) 0.44922(11) 0.0304(2) Uani 1 d
O1 O 0.2434(4) 0.4761(3) 0.2726(5) 0.0722(10) Uani 1 d
O2 O 0.6501(4) 0.3209(4) 0.4508(5) 0.0807(12) Uani 1 d
N N 0.0864(3) 0.2502(2) 0.4277(3) 0.0343(6) Uani 1 d
C1 C 0.2978(5) 0.3903(4) 0.2585(5) 0.0465(10) Uani 1 d
C2 C 0.5426(5) 0.2970(4) 0.3710(5) 0.0513(10) Uani 1 d
C3 C 0.3708(6) 0.1269(4) 0.5298(6) 0.0480(10) Uani 1 d
C4 C 0.2863(4) 0.3610(3) 0.6236(4) 0.0345(7) Uani 1 d
C5 C 0.1604(4) 0.3678(3) 0.6843(4) 0.0351(7) Uani 1 d
C6 C 0.1321(5) 0.4436(3) 0.8194(5) 0.0474(10) Uani 1 d
C7 C 0.2304(6) 0.5135(4) 0.8940(5) 0.0564(12) Uani 1 d
C8 C 0.3545(6) 0.5085(3) 0.8352(5) 0.0548(12) Uani 1 d
C9 C 0.3847(5) 0.4329(3) 0.7008(5) 0.0451(9) Uani 1 d
C10 C 0.0597(5) 0.2868(3) 0.5966(5) 0.0411(9) Uani 1 d
C11 C 0.0034(5) 0.3290(4) 0.3363(6) 0.0467(10) Uani 1 d
C12 C 0.0283(6) 0.1468(4) 0.3546(6) 0.0513(11) Uani 1 d
C13 C 0.2915(7) 0.1270(4) 0.0980(6) 0.069(2) Uani 1 d
C14 C 0.4414(9) 0.1014(5) 0.1425(7) 0.081(2) Uani 1 d
C15 C 0.5103(8) 0.1629(6) 0.0764(7) 0.081(2) Uani 1 d
C16 C 0.4030(8) 0.2260(5) -0.0024(6) 0.072(2) Uani 1 d
C17 C 0.2684(7) 0.2031(5) 0.0107(6) 0.0708(15) Uani 1 d
H1 H 0.3509(47) 0.0674(37) 0.4474(55) 0.049(12) Uiso 1 d
H2 H 0.3203(62) 0.1293(44) 0.6079(71) 0.081(18) Uiso 1 d
H3 H 0.4752(73) 0.1261(48) 0.5694(74) 0.099(21) Uiso 1 d
H4 H 0.0384(55) 0.4478(39) 0.8512(59) 0.066(15) Uiso 1 d
H5 H 0.2099(60) 0.5569(45) 0.9812(68) 0.084(18) Uiso 1 d
H6 H 0.4176(55) 0.5572(41) 0.8779(61) 0.072(16) Uiso 1 d
H7 H 0.4771(49) 0.4292(33) 0.6646(50) 0.049(12) Uiso 1 d
H8 H 0.0857(45) 0.2283(33) 0.6467(49) 0.044(11) Uiso 1 d
H9 H -0.0475(52) 0.3168(35) 0.5970(53) 0.056(13) Uiso 1 d
H10 H -0.1091(52) 0.3350(35) 0.3412(53) 0.057(13) Uiso 1 d
H11 H 0.0308(49) 0.3954(37) 0.3864(54) 0.052(13) Uiso 1 d
H12 H 0.0212(52) 0.3041(38) 0.2290(60) 0.063(14) Uiso 1 d
H13 H 0.0872(55) 0.0950(39) 0.4053(59) 0.060(15) Uiso 1 d
H14 H 0.0348(46) 0.1303(33) 0.2470(55) 0.046(12) Uiso 1 d
H15 H -0.0753(56) 0.1646(37) 0.3596(55) 0.060(14) Uiso 1 d
H16 H 0.2075(71) 0.0914(50) 0.1303(74) 0.104(20) Uiso 1 d
H17 H 0.4866(66) 0.0527(49) 0.2044(70) 0.090(21) Uiso 1 d
H18 H 0.6058(71) 0.1563(48) 0.0948(72) 0.092(21) Uiso 1 d
H19 H 0.4228(66) 0.2720(47) -0.0555(73) 0.094(20) Uiso 1 d
H20 H 0.1618(76) 0.2433(52) -0.0300(79) 0.112(23) Uiso 1 d
P P 0.82045(13) 0.17298(9) 0.82592(13) 0.0461(3) Uani 1 d
F1 F 0.7263(4) 0.0811(3) 0.7968(4) 0.0902(11) Uani 1 d
F2 F 0.9161(4) 0.2654(2) 0.8596(4) 0.0947(12) Uani 1 d
F3 F 0.8172(7) 0.1487(4) 0.6450(5) 0.152(2) Uani 1 d
F4 F 0.8199(6) 0.1990(4) 1.0068(4) 0.141(2) Uani 1 d
F5 F 0.9619(5) 0.0952(3) 0.8400(9) 0.199(3) Uani 1 d
F6 F 0.6779(4) 0.2498(3) 0.8095(6) 0.129(2) Uani 1 d

loop_
_atom_type_symbol
_atom_type_description
_atom_type_scat_dispersion_real
_atom_type_scat_dispersion_imag
_atom_type_scat_source
C C 0.0033 0.0016 'International Tables Vol C Tables 4.2.6.8 and 6.1.1.4'
H H 0.0000 0.0000 'International Tables Vol C Tables 4.2.6.8 and 6.1.1.4'
N N 0.0061 0.0033 'International Tables Vol C Tables 4.2.6.8 and 6.1.1.4'
O O 0.0106 0.0060 'International Tables Vol C Tables 4.2.6.8 and 6.1.1.4'
F F 0.0171 0.0103 'International Tables Vol C Tables 4.2.6.8 and 6.1.1.4'
Fe Fe 0.3463 0.8444 'International Tables Vol C Tables 4.2.6.8 and 6.1.1.4'
P P 0.1023 0.0942 'International Tables Vol C Tables 4.2.6.8 and 6.1.1.4'
Si Si 0.0817 0.0704 'International Tables Vol C Tables 4.2.6.8 and 6.1.1.4'

loop_
_geom_angle_atom_site_label_1
_geom_angle_atom_site_label_2
_geom_angle_atom_site_label_3
_geom_angle
C2 Fe C1 93.4(2)
C2 Fe C14 103.5(3)
C1 Fe C14 161.0(3)
C2 Fe C17 152.6(2)
C1 Fe C17 96.1(2)
C14 Fe C17 64.9(3)
C2 Fe C13 141.3(2)
C1 Fe C13 125.2(2)
C14 Fe C13 38.8(3)
C17 Fe C13 38.5(2)
C2 Fe C15 90.5(2)
C1 Fe C15 133.1(3)
C14 Fe C15 40.0(3)
C17 Fe C15 64.4(3)
C13 Fe C15 65.4(2)
C2 Fe C16 114.1(2)
C1 Fe C16 99.6(2)
C14 Fe C16 65.8(3)
C17 Fe C16 38.9(2)
C13 Fe C16 65.4(2)
C15 Fe C16 38.3(3)
C2 Fe Si 87.92(14)
C1 Fe Si 89.85(14)
C14 Fe Si 99.2(2)
C17 Fe Si 117.7(2)
C13 Fe Si 90.45(14)
C15 Fe Si 137.1(2)
C16 Fe Si 155.2(2)
C3 Si C4 107.0(2)
C3 Si N 102.3(2)
C4 Si N 87.70(15)
C3 Si Fe 116.6(2)
C4 Si Fe 120.02(12)
N Si Fe 118.53(10)
C11 N C12 108.4(3)
C11 N C10 108.3(3)
C12 N C10 108.6(3)
C11 N Si 111.2(2)
C12 N Si 115.9(3)
C10 N Si 104.1(2)
O1 C1 Fe 178.8(4)
O2 C2 Fe 176.1(4)
C5 C4 C9 118.5(3)
C5 C4 Si 110.7(3)
C9 C4 Si 130.7(3)
C4 C5 C6 121.5(4)
C4 C5 C10 115.8(3)
C6 C5 C10 122.7(4)
C7 C6 C5 119.2(4)
C8 C7 C6 120.2(4)
C7 C8 C9 121.3(4)
C8 C9 C4 119.3(4)
N C10 C5 107.7(3)
C17 C13 C14 107.9(5)
C17 C13 Fe 70.6(3)
C14 C13 Fe 69.9(3)
C13 C14 C15 107.0(6)
C13 C14 Fe 71.2(3)
C15 C14 Fe 70.6(3)
C16 C15 C14 108.3(6)
C16 C15 Fe 71.1(3)
C14 C15 Fe 69.4(3)
C15 C16 C17 107.3(6)
C15 C16 Fe 70.6(3)
C17 C16 Fe 70.2(3)
C13 C17 C16 109.4(6)
C13 C17 Fe 70.9(3)
C16 C17 Fe 70.9(3)
F5 P F6 179.1(3)
F5 P F3 88.1(4)
F6 P F3 91.2(3)
F5 P F4 93.3(4)
F6 P F4 87.4(3)
F3 P F4 178.6(4)
F5 P F1 90.7(2)
F6 P F1 88.8(2)
F3 P F1 88.8(2)
F4 P F1 91.0(2)
F5 P F2 89.0(2)
F6 P F2 91.6(2)
F3 P F2 92.5(2)
F4 P F2 87.7(2)
F1 P F2 178.6(2)

loop_
_geom_bond_atom_site_label_1
_geom_bond_atom_site_label_2
_geom_bond_distance
Fe C2 1.748(5)
Fe C1 1.748(5)
Fe C14 2.084(5)
Fe C17 2.096(5)
Fe C13 2.100(5)
Fe C15 2.100(5)
Fe C16 2.106(5)
Fe Si 2.2659(11)
Si C3 1.867(4)
Si C4 1.871(4)
Si N 1.949(3)
O1 C1 1.148(5)
O2 C2 1.149(5)
N C11 1.491(5)
N C12 1.504(5)
N C10 1.511(5)
C4 C5 1.393(5)
C4 C9 1.398(5)
C5 C6 1.393(5)
C5 C10 1.511(5)
C6 C7 1.376(7)
C7 C8 1.372(7)
C8 C9 1.392(6)
C13 C17 1.382(8)
C13 C14 1.391(9)
C14 C15 1.430(9)
C15 C16 1.378(9)
C16 C17 1.399(8)
P F5 1.539(4)
P F6 1.541(4)
P F3 1.546(4)
P F4 1.551(4)
P F1 1.575(3)
P F2 1.584(3)
